data_7048110
loop_
_publ_author_name
'Paitandi, Rajendra Prasad'
'Sharma, Vinay'
'Singh, Vishwa Deepak'
'Dwivedi, Bhupendra Kumar'
'Mobin, Shaikh M.'
'Pandey, Daya Shankar'

_publ_section_title
;
 Pyrazole appended quinoline-BODIPY based arene ruthenium complexes: their
 anticancer activity and potential applications in cellular imaging.
;
_journal_issue 48
_journal_name_full 'Dalton transactions (Cambridge, England : 2003)'
_journal_page_first 17500
_journal_page_last 17514
_journal_paper_doi 10.1039/c8dt02947d
_journal_volume 47
_journal_year 2018
_chemical_formula_moiety 'C27 H20 B Cl F8 N5 P Ru'
_chemical_formula_sum 'C27 H20 B Cl F8 N5 P Ru'
_chemical_formula_weight 744.78
_space_group_crystal_system monoclinic
_space_group_IT_number 14
_space_group_name_Hall '-P 2ybc'
_space_group_name_H-M_alt 'P 1 21/c 1'
_symmetry_space_group_name_Hall '-P 2ybc'
_symmetry_space_group_name_H-M 'P 1 21/c 1'
_atom_sites_solution_hydrogens geom
_audit_creation_method SHELXL-2014/7
_audit_update_record
;
2018-05-09 deposited with the CCDC.
2018-11-08 downloaded from the CCDC.
;
_cell_angle_alpha 90
_cell_angle_beta 100.772(4)
_cell_angle_gamma 90
_cell_formula_units_Z 4
_cell_length_a 10.8130(15)
_cell_length_b 17.966(2)
_cell_length_c 14.1332(18)
_cell_measurement_reflns_used 16510
_cell_measurement_temperature 100(2)
_cell_measurement_theta_max 24.1460
_cell_measurement_theta_min 3.3340
_cell_volume 2697.2(6)
_computing_molecular_graphics Ortep3
_computing_publication_material Shelx97
_computing_structure_refinement 'SHELXL-2014/7 (Sheldrick, 2014)'
_computing_structure_solution 'SHELXS-97 (Sheldrick, 1997)'
_diffrn_ambient_temperature 100(2)
_diffrn_measured_fraction_theta_full 1.000
_diffrn_measured_fraction_theta_max 0.997
_diffrn_measurement_device_type 'Bruker APEX-II CCD'
_diffrn_radiation_type MoK\a
_diffrn_radiation_wavelength 0.71073
_diffrn_reflns_av_R_equivalents 0.0460
_diffrn_reflns_av_unetI/netI 0.0445
_diffrn_reflns_Laue_measured_fraction_full 1.000
_diffrn_reflns_Laue_measured_fraction_max 0.997
_diffrn_reflns_limit_h_max 14
_diffrn_reflns_limit_h_min -12
_diffrn_reflns_limit_k_max 23
_diffrn_reflns_limit_k_min -23
_diffrn_reflns_limit_l_max 18
_diffrn_reflns_limit_l_min -18
_diffrn_reflns_number 26746
_diffrn_reflns_point_group_measured_fraction_full 1.000
_diffrn_reflns_point_group_measured_fraction_max 0.997
_diffrn_reflns_theta_full 25.000
_diffrn_reflns_theta_max 28.352
_diffrn_reflns_theta_min 1.854
_exptl_absorpt_coefficient_mu 0.826
_exptl_absorpt_correction_T_max 1.0000
_exptl_absorpt_correction_T_min 0.36539
_exptl_absorpt_correction_type multi-scan
_exptl_absorpt_process_details 'SADABS, Bruker, 1997'
_exptl_crystal_colour RED
_exptl_crystal_density_diffrn 1.834
_exptl_crystal_description NEEDLE
_exptl_crystal_F_000 1480
_exptl_crystal_size_max 0.25
_exptl_crystal_size_mid 0.20
_exptl_crystal_size_min 0.15
_refine_diff_density_max 2.131
_refine_diff_density_min -1.434
_refine_diff_density_rms 0.130
_refine_ls_extinction_method none
_refine_ls_goodness_of_fit_ref 1.050
_refine_ls_hydrogen_treatment constr
_refine_ls_matrix_type full
_refine_ls_number_parameters 385
_refine_ls_number_reflns 6728
_refine_ls_number_restraints 0
_refine_ls_restrained_S_all 1.050
_refine_ls_R_factor_all 0.0636
_refine_ls_R_factor_gt 0.0516
_refine_ls_shift/su_max 0.001
_refine_ls_shift/su_mean 0.000
_refine_ls_structure_factor_coef Fsqd
_refine_ls_weighting_details 'w=1/[\s^2^(Fo^2^)+(0.0490P)^2^+11.7360P] where P=(Fo^2^+2Fc^2^)/3'
_refine_ls_weighting_scheme calc
_refine_ls_wR_factor_gt 0.1215
_refine_ls_wR_factor_ref 0.1289
_reflns_Friedel_coverage 0.000
_reflns_number_gt 5520
_reflns_number_total 6728
_reflns_threshold_expression 'I > 2\s(I)'
_cod_data_source_file c8dt02947d2.cif
_cod_data_source_block 1
_cod_depositor_comments 'Adding full bibliography for 7048109--7048111.cif.'
_cod_original_cell_volume 2697.3(6)
_cod_database_code 7048110
_shelx_shelxl_version_number 2014/7
_shelx_space_group_comment
;
The symmetry employed for this shelxl refinement is uniquely defined
by the following loop, which should always be used as a source of
symmetry information in preference to the above space-group names.
They are only intended as comments.
;

loop_
_space_group_symop_operation_xyz
'x, y, z'
'-x, y+1/2, -z+1/2'
'-x, -y, -z'
'x, -y-1/2, z-1/2'

loop_
_atom_site_label
_atom_site_type_symbol
_atom_site_fract_x
_atom_site_fract_y
_atom_site_fract_z
_atom_site_U_iso_or_equiv
_atom_site_adp_type
_atom_site_occupancy
_atom_site_site_symmetry_order
_atom_site_calc_flag
_atom_site_refinement_flags_posn
_atom_site_refinement_flags_adp
Ru1 Ru 0.24960(3) 0.52338(2) 0.86552(2) 0.01489(9) Uani 1 1 d . .
P1 P 0.22234(12) 0.38996(8) 0.30660(9) 0.0371(3) Uani 1 1 d . .
Cl1 Cl 0.41695(9) 0.43895(5) 0.85127(6) 0.01964(19) Uani 1 1 d . .
F3 F 0.2457(4) 0.4042(5) 0.4179(3) 0.170(4) Uani 1 1 d . .
F1 F 0.2009(2) 0.75425(13) 0.28107(16) 0.0237(5) Uani 1 1 d . .
F6 F 0.1986(3) 0.3706(2) 0.1959(2) 0.0534(9) Uani 1 1 d . .
F8 F 0.2639(5) 0.3063(3) 0.3288(4) 0.107(2) Uani 1 1 d . .
F2 F 0.0916(2) 0.64735(14) 0.24045(15) 0.0247(5) Uani 1 1 d . .
F5 F 0.1801(4) 0.4722(2) 0.2841(6) 0.132(3) Uani 1 1 d . .
F7 F 0.0790(3) 0.3698(2) 0.3097(2) 0.0494(8) Uani 1 1 d . .
F4 F 0.3650(3) 0.4112(2) 0.3019(3) 0.0625(11) Uani 1 1 d . .
N3 N 0.3452(3) 0.60002(16) 0.7859(2) 0.0126(6) Uani 1 1 d . .
N5 N 0.1846(3) 0.49739(18) 0.7245(2) 0.0181(6) Uani 1 1 d . .
N1 N 0.0989(3) 0.69939(18) 0.4005(2) 0.0165(6) Uani 1 1 d . .
N4 N 0.2226(3) 0.54121(17) 0.6565(2) 0.0147(6) Uani 1 1 d . .
N2 N 0.2878(3) 0.63980(18) 0.3564(2) 0.0166(6) Uani 1 1 d . .
C6 C 0.1563(4) 0.6925(2) 0.4975(2) 0.0158(7) Uani 1 1 d . .
C10 C 0.3361(3) 0.6563(2) 0.6280(2) 0.0131(7) Uani 1 1 d . .
C18 C 0.3032(3) 0.6007(2) 0.6905(2) 0.0137(7) Uani 1 1 d . .
C12 C 0.4755(3) 0.7077(2) 0.7660(2) 0.0144(7) Uani 1 1 d . .
C11 C 0.4212(3) 0.7087(2) 0.6667(2) 0.0154(7) Uani 1 1 d . .
H11 H 0.4447 0.7465 0.6266 0.019 Uiso 1 1 calc R U
C17 C 0.4359(3) 0.6514(2) 0.8246(2) 0.0141(7) Uani 1 1 d . .
C7 C 0.0725(4) 0.7202(2) 0.5543(3) 0.0168(7) Uani 1 1 d . .
H7 H 0.0865 0.7219 0.6226 0.020 Uiso 1 1 calc R U
C5 C 0.2774(3) 0.6614(2) 0.5234(2) 0.0140(7) Uani 1 1 d . .
C4 C 0.3424(4) 0.6354(2) 0.4547(2) 0.0161(7) Uani 1 1 d . .
C1 C 0.3620(4) 0.6018(2) 0.3083(3) 0.0228(8) Uani 1 1 d . .
H1 H 0.3466 0.5957 0.2403 0.027 Uiso 1 1 calc R U
C20 C 0.1169(4) 0.4479(2) 0.5791(3) 0.0240(8) Uani 1 1 d . .
H20 H 0.0769 0.4151 0.5300 0.029 Uiso 1 1 calc R U
C21 C 0.1199(4) 0.4416(2) 0.6782(3) 0.0251(9) Uani 1 1 d . .
H21 H 0.0811 0.4029 0.7079 0.030 Uiso 1 1 calc R U
C16 C 0.4937(4) 0.6475(2) 0.9228(2) 0.0176(7) Uani 1 1 d . .
H16 H 0.4721 0.6086 0.9623 0.021 Uiso 1 1 calc R U
C2 C 0.4662(4) 0.5718(2) 0.3717(3) 0.0244(9) Uani 1 1 d . .
H2 H 0.5316 0.5424 0.3546 0.029 Uiso 1 1 calc R U
C9 C -0.0147(4) 0.7313(2) 0.3979(3) 0.0195(8) Uani 1 1 d . .
H9 H -0.0728 0.7430 0.3407 0.023 Uiso 1 1 calc R U
C15 C 0.5813(4) 0.7001(2) 0.9611(3) 0.0205(8) Uani 1 1 d . .
H15 H 0.6193 0.6973 1.0273 0.025 Uiso 1 1 calc R U
C3 C 0.4550(4) 0.5932(2) 0.4632(3) 0.0190(8) Uani 1 1 d . .
H3 H 0.5119 0.5818 0.5212 0.023 Uiso 1 1 calc R U
C19 C 0.1829(4) 0.5104(2) 0.5672(3) 0.0198(8) Uani 1 1 d . .
H19 H 0.1987 0.5293 0.5078 0.024 Uiso 1 1 calc R U
C8 C -0.0347(4) 0.7445(2) 0.4915(3) 0.0205(8) Uani 1 1 d . .
H8 H -0.1075 0.7661 0.5089 0.025 Uiso 1 1 calc R U
C14 C 0.6158(4) 0.7579(2) 0.9047(3) 0.0218(8) Uani 1 1 d . .
H14 H 0.6741 0.7947 0.9332 0.026 Uiso 1 1 calc R U
C22 C 0.0878(4) 0.5847(3) 0.8965(3) 0.0276(9) Uani 1 1 d . .
H22 H 0.0334 0.6192 0.8583 0.033 Uiso 1 1 calc R U
C23 C 0.1954(5) 0.6091(3) 0.9581(3) 0.0303(10) Uani 1 1 d . .
H23 H 0.2170 0.6604 0.9595 0.036 Uiso 1 1 calc R U
C13 C 0.5652(4) 0.7611(2) 0.8079(3) 0.0194(8) Uani 1 1 d . .
H13 H 0.5905 0.7994 0.7692 0.023 Uiso 1 1 calc R U
B1 B 0.1669(4) 0.6858(3) 0.3145(3) 0.0185(8) Uani 1 1 d . .
C27 C 0.0607(5) 0.5081(4) 0.8915(4) 0.0501(17) Uani 1 1 d . .
H27 H -0.0117 0.4913 0.8480 0.060 Uiso 1 1 calc R U
C24 C 0.2730(7) 0.5588(4) 1.0188(4) 0.0617(12) Uani 1 1 d . .
H24 H 0.3443 0.5756 1.0634 0.074 Uiso 1 1 calc R U
C25 C 0.2409(7) 0.4818(4) 1.0107(4) 0.0617(12) Uani 1 1 d . .
H25 H 0.2929 0.4466 1.0497 0.074 Uiso 1 1 calc R U
C26 C 0.1342(7) 0.4571(4) 0.9465(4) 0.0617(12) Uani 1 1 d . .
H26 H 0.1136 0.4056 0.9416 0.074 Uiso 1 1 calc R U

loop_
_atom_site_aniso_label
_atom_site_aniso_U_11
_atom_site_aniso_U_22
_atom_site_aniso_U_33
_atom_site_aniso_U_23
_atom_site_aniso_U_13
_atom_site_aniso_U_12
Ru1 0.01654(16) 0.01513(15) 0.01418(14) 0.00406(10) 0.00591(10) 0.00356(12)
P1 0.0245(6) 0.0522(8) 0.0301(6) -0.0160(6) -0.0064(5) 0.0119(6)
Cl1 0.0224(5) 0.0207(5) 0.0166(4) 0.0027(3) 0.0058(3) 0.0080(4)
F3 0.044(2) 0.391(11) 0.065(3) -0.123(5) -0.017(2) 0.058(4)
F1 0.0247(12) 0.0244(12) 0.0204(11) 0.0105(9) 0.0002(9) -0.0076(10)
F6 0.0372(17) 0.095(3) 0.0266(14) -0.0052(16) 0.0017(12) -0.0198(18)
F8 0.093(3) 0.114(4) 0.133(4) 0.089(3) 0.069(3) 0.068(3)
F2 0.0273(13) 0.0326(13) 0.0124(10) -0.0027(9) -0.0009(9) -0.0102(11)
F5 0.030(2) 0.0256(19) 0.341(9) -0.023(3) 0.036(3) 0.0027(16)
F7 0.0364(17) 0.075(2) 0.0388(16) 0.0122(16) 0.0113(13) 0.0037(16)
F4 0.0198(15) 0.069(2) 0.092(3) -0.050(2) -0.0056(16) 0.0090(15)
N3 0.0148(15) 0.0128(14) 0.0102(12) 0.0013(10) 0.0021(11) 0.0003(12)
N5 0.0188(16) 0.0179(15) 0.0176(14) 0.0049(12) 0.0035(12) -0.0029(13)
N1 0.0182(16) 0.0169(15) 0.0126(13) 0.0020(11) -0.0016(12) -0.0030(13)
N4 0.0170(15) 0.0144(15) 0.0119(13) 0.0030(11) 0.0009(11) -0.0020(12)
N2 0.0227(16) 0.0163(15) 0.0108(13) 0.0004(11) 0.0031(12) -0.0046(13)
C6 0.0206(19) 0.0132(17) 0.0124(15) 0.0011(13) 0.0000(13) -0.0030(15)
C10 0.0132(16) 0.0156(17) 0.0097(14) 0.0016(12) 0.0004(12) 0.0016(14)
C18 0.0124(16) 0.0138(17) 0.0142(15) 0.0009(13) 0.0008(13) 0.0010(14)
C12 0.0137(17) 0.0135(16) 0.0152(16) -0.0005(13) 0.0009(13) 0.0018(14)
C11 0.0161(18) 0.0153(17) 0.0153(16) 0.0036(13) 0.0039(13) 0.0007(14)
C17 0.0139(17) 0.0151(17) 0.0127(15) -0.0013(13) 0.0010(13) 0.0041(14)
C7 0.0175(18) 0.0152(17) 0.0168(16) -0.0003(13) 0.0006(14) -0.0017(15)
C5 0.0174(18) 0.0119(16) 0.0126(15) 0.0025(12) 0.0022(13) -0.0031(14)
C4 0.0172(18) 0.0182(18) 0.0126(15) 0.0028(13) 0.0020(13) -0.0027(15)
C1 0.031(2) 0.022(2) 0.0172(17) -0.0017(15) 0.0086(16) -0.0064(17)
C20 0.024(2) 0.020(2) 0.0249(19) 0.0000(15) -0.0024(16) -0.0061(17)
C21 0.024(2) 0.023(2) 0.026(2) 0.0043(16) -0.0003(16) -0.0067(17)
C16 0.0222(19) 0.0162(18) 0.0136(16) 0.0013(13) 0.0013(14) 0.0057(15)
C2 0.030(2) 0.022(2) 0.0243(19) -0.0015(16) 0.0126(17) -0.0009(18)
C9 0.0189(19) 0.0138(17) 0.0229(18) 0.0037(14) -0.0034(15) -0.0006(15)
C15 0.0209(19) 0.024(2) 0.0146(16) -0.0036(14) -0.0031(14) 0.0068(16)
C3 0.0206(19) 0.0177(18) 0.0196(17) 0.0024(14) 0.0060(15) -0.0018(15)
C19 0.023(2) 0.0197(19) 0.0156(16) -0.0012(14) 0.0015(14) -0.0042(16)
C8 0.0178(19) 0.0160(18) 0.0265(19) -0.0030(15) 0.0011(15) -0.0016(15)
C14 0.0196(19) 0.0195(19) 0.0235(18) -0.0071(15) -0.0035(15) 0.0014(16)
C22 0.023(2) 0.041(3) 0.0200(18) -0.0009(17) 0.0059(16) 0.0166(19)
C23 0.037(3) 0.029(2) 0.030(2) -0.0146(18) 0.0211(19) -0.006(2)
C13 0.0166(18) 0.0197(19) 0.0216(17) -0.0019(14) 0.0029(14) 0.0007(15)
B1 0.020(2) 0.021(2) 0.0138(17) 0.0035(15) 0.0006(15) -0.0062(17)
C27 0.030(3) 0.070(4) 0.060(3) -0.041(3) 0.034(3) -0.029(3)
C24 0.072(3) 0.081(3) 0.0477(19) 0.026(2) 0.0501(18) 0.038(2)
C25 0.072(3) 0.081(3) 0.0477(19) 0.026(2) 0.0501(18) 0.038(2)
C26 0.072(3) 0.081(3) 0.0477(19) 0.026(2) 0.0501(18) 0.038(2)

loop_
_atom_type_symbol
_atom_type_description
_atom_type_scat_dispersion_real
_atom_type_scat_dispersion_imag
_atom_type_scat_source
C C 0.0033 0.0016 'International Tables Vol C Tables 4.2.6.8 and 6.1.1.4'
H H 0.0000 0.0000 'International Tables Vol C Tables 4.2.6.8 and 6.1.1.4'
B B 0.0013 0.0007 'International Tables Vol C Tables 4.2.6.8 and 6.1.1.4'
Cl Cl 0.1484 0.1585 'International Tables Vol C Tables 4.2.6.8 and 6.1.1.4'
F F 0.0171 0.0103 'International Tables Vol C Tables 4.2.6.8 and 6.1.1.4'
N N 0.0061 0.0033 'International Tables Vol C Tables 4.2.6.8 and 6.1.1.4'
P P 0.1023 0.0942 'International Tables Vol C Tables 4.2.6.8 and 6.1.1.4'
Ru Ru -1.2594 0.8363 'International Tables Vol C Tables 4.2.6.8 and 6.1.1.4'

loop_
_geom_angle_atom_site_label_1
_geom_angle_atom_site_label_2
_geom_angle_atom_site_label_3
_geom_angle
N5 Ru1 C27 88.45(18)
N5 Ru1 N3 75.42(12)
C27 Ru1 N3 136.9(2)
N5 Ru1 C23 131.96(17)
C27 Ru1 C23 67.49(18)
N3 Ru1 C23 94.09(15)
N5 Ru1 C22 99.73(15)
C27 Ru1 C22 37.8(2)
N3 Ru1 C22 105.22(15)
C23 Ru1 C22 37.17(18)
N5 Ru1 C26 105.0(2)
C27 Ru1 C26 36.3(2)
N3 Ru1 C26 172.52(18)
C23 Ru1 C26 80.0(2)
C22 Ru1 C26 67.3(2)
N5 Ru1 C25 140.0(2)
C27 Ru1 C25 65.9(3)
N3 Ru1 C25 144.0(2)
C23 Ru1 C25 67.4(2)
C22 Ru1 C25 78.98(19)
C26 Ru1 C25 37.1(3)
N5 Ru1 C24 166.4(2)
C27 Ru1 C24 79.0(2)
N3 Ru1 C24 110.3(2)
C23 Ru1 C24 37.4(2)
C22 Ru1 C24 67.0(2)
C26 Ru1 C24 67.7(3)
C25 Ru1 C24 37.5(3)
N5 Ru1 Cl1 84.31(10)
C27 Ru1 Cl1 133.33(18)
N3 Ru1 Cl1 85.25(8)
C23 Ru1 Cl1 142.39(14)
C22 Ru1 Cl1 169.40(13)
C26 Ru1 Cl1 102.23(16)
C25 Ru1 Cl1 91.60(16)
C24 Ru1 Cl1 108.18(16)
F5 P1 F3 92.1(4)
F5 P1 F6 91.1(3)
F3 P1 F6 176.6(4)
F5 P1 F8 179.4(3)
F3 P1 F8 88.2(4)
F6 P1 F8 88.6(3)
F5 P1 F7 88.4(2)
F3 P1 F7 89.1(2)
F6 P1 F7 89.92(17)
F8 P1 F7 91.1(2)
F5 P1 F4 90.8(2)
F3 P1 F4 91.5(3)
F6 P1 F4 89.48(18)
F8 P1 F4 89.7(2)
F7 P1 F4 179.0(2)
C18 N3 C17 118.3(3)
C18 N3 Ru1 115.1(2)
C17 N3 Ru1 126.3(2)
C21 N5 N4 106.8(3)
C21 N5 Ru1 135.3(3)
N4 N5 Ru1 117.5(2)
C9 N1 C6 107.4(3)
C9 N1 B1 127.4(3)
C6 N1 B1 124.3(3)
N5 N4 C19 109.4(3)
N5 N4 C18 116.5(3)
C19 N4 C18 133.6(3)
C1 N2 C4 107.1(3)
C1 N2 B1 128.1(3)
C4 N2 B1 124.7(3)
N1 C6 C5 120.7(3)
N1 C6 C7 108.1(3)
C5 C6 C7 131.2(3)
C11 C10 C18 117.7(3)
C11 C10 C5 119.0(3)
C18 C10 C5 123.2(3)
N3 C18 N4 114.2(3)
N3 C18 C10 123.7(3)
N4 C18 C10 122.1(3)
C13 C12 C11 122.2(3)
C13 C12 C17 119.7(3)
C11 C12 C17 118.1(3)
C10 C11 C12 121.1(3)
C10 C11 H11 119.5
C12 C11 H11 119.5
N3 C17 C16 120.4(3)
N3 C17 C12 120.8(3)
C16 C17 C12 118.8(3)
C8 C7 C6 107.2(3)
C8 C7 H7 126.4
C6 C7 H7 126.4
C4 C5 C6 121.4(3)
C4 C5 C10 119.7(3)
C6 C5 C10 118.9(3)
C5 C4 N2 120.0(3)
C5 C4 C3 131.4(3)
N2 C4 C3 108.0(3)
N2 C1 C2 110.9(3)
N2 C1 H1 124.5
C2 C1 H1 124.5
C19 C20 C21 106.1(4)
C19 C20 H20 127.0
C21 C20 H20 127.0
N5 C21 C20 110.2(4)
N5 C21 H21 124.9
C20 C21 H21 124.9
C15 C16 C17 119.8(3)
C15 C16 H16 120.1
C17 C16 H16 120.1
C3 C2 C1 106.9(4)
C3 C2 H2 126.5
C1 C2 H2 126.5
N1 C9 C8 110.3(3)
N1 C9 H9 124.9
C8 C9 H9 124.9
C16 C15 C14 121.5(3)
C16 C15 H15 119.2
C14 C15 H15 119.2
C2 C3 C4 107.1(4)
C2 C3 H3 126.5
C4 C3 H3 126.5
C20 C19 N4 107.5(3)
C20 C19 H19 126.2
N4 C19 H19 126.2
C7 C8 C9 106.9(4)
C7 C8 H8 126.5
C9 C8 H8 126.5
C13 C14 C15 119.9(4)
C13 C14 H14 120.1
C15 C14 H14 120.1
C23 C22 C27 118.8(5)
C23 C22 Ru1 71.1(2)
C27 C22 Ru1 70.3(3)
C23 C22 H22 120.6
C27 C22 H22 120.6
Ru1 C22 H22 130.6
C22 C23 C24 120.9(5)
C22 C23 Ru1 71.7(2)
C24 C23 Ru1 73.4(3)
C22 C23 H23 119.6
C24 C23 H23 119.6
Ru1 C23 H23 127.4
C14 C13 C12 120.2(4)
C14 C13 H13 119.9
C12 C13 H13 119.9
F2 B1 F1 109.8(3)
F2 B1 N1 111.9(3)
F1 B1 N1 108.7(3)
F2 B1 N2 110.7(3)
F1 B1 N2 109.9(3)
N1 B1 N2 105.7(3)
C26 C27 C22 122.5(6)
C26 C27 Ru1 73.3(3)
C22 C27 Ru1 71.9(3)
C26 C27 H27 118.7
C22 C27 H27 118.7
Ru1 C27 H27 128.5
C23 C24 C25 117.8(7)
C23 C24 Ru1 69.2(3)
C25 C24 Ru1 70.3(4)
C23 C24 H24 121.1
C25 C24 H24 121.1
Ru1 C24 H24 131.9
C26 C25 C24 121.2(6)
C26 C25 Ru1 71.2(3)
C24 C25 Ru1 72.1(3)
C26 C25 H25 119.4
C24 C25 H25 119.4
Ru1 C25 H25 129.9
C27 C26 C25 118.7(7)
C27 C26 Ru1 70.4(3)
C25 C26 Ru1 71.7(4)
C27 C26 H26 120.7
C25 C26 H26 120.7
Ru1 C26 H26 129.6

loop_
_geom_bond_atom_site_label_1
_geom_bond_atom_site_label_2
_geom_bond_distance
Ru1 N5 2.040(3)
Ru1 C27 2.159(5)
Ru1 N3 2.160(3)
Ru1 C23 2.172(4)
Ru1 C22 2.180(4)
Ru1 C26 2.196(6)
Ru1 C25 2.202(5)
Ru1 C24 2.226(6)
Ru1 Cl1 2.3985(10)
P1 F5 1.562(4)
P1 F3 1.567(4)
P1 F6 1.576(3)
P1 F8 1.583(5)
P1 F7 1.600(3)
P1 F4 1.602(4)
F1 B1 1.391(5)
F2 B1 1.385(5)
N3 C18 1.340(4)
N3 C17 1.383(5)
N5 C21 1.323(5)
N5 N4 1.365(4)
N1 C9 1.349(5)
N1 C6 1.401(4)
N1 B1 1.553(5)
N4 C19 1.372(5)
N4 C18 1.406(5)
N2 C1 1.333(5)
N2 C4 1.406(4)
N2 B1 1.567(6)
C6 C5 1.407(5)
C6 C7 1.409(5)
C10 C11 1.358(5)
C10 C18 1.423(5)
C10 C5 1.498(5)
C12 C13 1.413(5)
C12 C11 1.416(5)
C12 C17 1.424(5)
C11 H11 0.9500
C17 C16 1.414(5)
C7 C8 1.392(5)
C7 H7 0.9500
C5 C4 1.382(5)
C4 C3 1.421(5)
C1 C2 1.409(6)
C1 H1 0.9500
C20 C19 1.357(6)
C20 C21 1.400(6)
C20 H20 0.9500
C21 H21 0.9500
C16 C15 1.376(6)
C16 H16 0.9500
C2 C3 1.376(5)
C2 H2 0.9500
C9 C8 1.401(5)
C9 H9 0.9500
C15 C14 1.401(6)
C15 H15 0.9500
C3 H3 0.9500
C19 H19 0.9500
C8 H8 0.9500
C14 C13 1.376(5)
C14 H14 0.9500
C22 C23 1.387(7)
C22 C27 1.407(8)
C22 H22 0.9500
C23 C24 1.410(8)
C23 H23 0.9500
C13 H13 0.9500
C27 C26 1.358(9)
C27 H27 0.9500
C24 C25 1.425(10)
C24 H24 0.9500
C25 C26 1.400(11)
C25 H25 0.9500
C26 H26 0.9500

loop_
_geom_torsion_atom_site_label_1
_geom_torsion_atom_site_label_2
_geom_torsion_atom_site_label_3
_geom_torsion_atom_site_label_4
_geom_torsion
C21 N5 N4 C19 -1.5(4)
Ru1 N5 N4 C19 172.6(3)
C21 N5 N4 C18 -174.4(3)
Ru1 N5 N4 C18 -0.3(4)
C9 N1 C6 C5 -179.4(3)
B1 N1 C6 C5 -9.6(5)
C9 N1 C6 C7 1.0(4)
B1 N1 C6 C7 170.9(3)
C17 N3 C18 N4 172.8(3)
Ru1 N3 C18 N4 -12.5(4)
C17 N3 C18 C10 -7.1(5)
Ru1 N3 C18 C10 167.5(3)
N5 N4 C18 N3 8.7(5)
C19 N4 C18 N3 -162.1(4)
N5 N4 C18 C10 -171.4(3)
C19 N4 C18 C10 17.9(6)
C11 C10 C18 N3 4.4(5)
C5 C10 C18 N3 -172.9(3)
C11 C10 C18 N4 -175.6(3)
C5 C10 C18 N4 7.2(5)
C18 C10 C11 C12 0.2(5)
C5 C10 C11 C12 177.5(3)
C13 C12 C11 C10 179.4(4)
C17 C12 C11 C10 -1.6(5)
C18 N3 C17 C16 -172.7(3)
Ru1 N3 C17 C16 13.3(5)
C18 N3 C17 C12 5.4(5)
Ru1 N3 C17 C12 -168.5(3)
C13 C12 C17 N3 177.8(3)
C11 C12 C17 N3 -1.3(5)
C13 C12 C17 C16 -4.0(5)
C11 C12 C17 C16 176.9(3)
N1 C6 C7 C8 -0.7(4)
C5 C6 C7 C8 179.8(4)
N1 C6 C5 C4 -1.4(5)
C7 C6 C5 C4 178.0(4)
N1 C6 C5 C10 179.0(3)
C7 C6 C5 C10 -1.6(6)
C11 C10 C5 C4 81.1(5)
C18 C10 C5 C4 -101.7(4)
C11 C10 C5 C6 -99.3(4)
C18 C10 C5 C6 77.9(5)
C6 C5 C4 N2 0.2(5)
C10 C5 C4 N2 179.8(3)
C6 C5 C4 C3 -169.7(4)
C10 C5 C4 C3 9.9(6)
C1 N2 C4 C5 -171.4(3)
B1 N2 C4 C5 12.1(5)
C1 N2 C4 C3 0.7(4)
B1 N2 C4 C3 -175.8(3)
C4 N2 C1 C2 -0.2(4)
B1 N2 C1 C2 176.1(4)
N4 N5 C21 C20 1.0(5)
Ru1 N5 C21 C20 -171.6(3)
C19 C20 C21 N5 -0.1(5)
N3 C17 C16 C15 -178.2(3)
C12 C17 C16 C15 3.6(5)
N2 C1 C2 C3 -0.4(5)
C6 N1 C9 C8 -1.0(4)
B1 N1 C9 C8 -170.4(4)
C17 C16 C15 C14 -0.4(6)
C1 C2 C3 C4 0.8(4)
C5 C4 C3 C2 169.9(4)
N2 C4 C3 C2 -0.9(4)
C21 C20 C19 N4 -0.9(5)
N5 N4 C19 C20 1.5(5)
C18 N4 C19 C20 172.7(4)
C6 C7 C8 C9 0.1(4)
N1 C9 C8 C7 0.5(4)
C16 C15 C14 C13 -2.4(6)
C27 C22 C23 C24 -3.4(6)
Ru1 C22 C23 C24 -56.8(4)
C27 C22 C23 Ru1 53.4(3)
C15 C14 C13 C12 2.0(6)
C11 C12 C13 C14 -179.7(4)
C17 C12 C13 C14 1.3(6)
C9 N1 B1 F2 -53.5(5)
C6 N1 B1 F2 138.7(4)
C9 N1 B1 F1 68.0(5)
C6 N1 B1 F1 -99.8(4)
C9 N1 B1 N2 -174.1(3)
C6 N1 B1 N2 18.1(5)
C1 N2 B1 F2 43.4(5)
C4 N2 B1 F2 -140.9(3)
C1 N2 B1 F1 -78.1(5)
C4 N2 B1 F1 97.6(4)
C1 N2 B1 N1 164.7(4)
C4 N2 B1 N1 -19.5(5)
C23 C22 C27 C26 1.7(7)
Ru1 C22 C27 C26 55.4(4)
C23 C22 C27 Ru1 -53.8(4)
C22 C23 C24 C25 3.3(6)
Ru1 C23 C24 C25 -52.7(4)
C22 C23 C24 Ru1 56.0(3)
C23 C24 C25 C26 -1.5(7)
Ru1 C24 C25 C26 -53.7(4)
C23 C24 C25 Ru1 52.2(4)
C22 C27 C26 C25 0.1(7)
Ru1 C27 C26 C25 54.9(4)
C22 C27 C26 Ru1 -54.8(4)
C24 C25 C26 C27 -0.1(7)
Ru1 C25 C26 C27 -54.3(4)
C24 C25 C26 Ru1 54.1(4)
